data_4134072
loop_
_publ_author_name
'Zhang, Han-Yue'
'Hu, Chun-Li'
'Hu, Zhao-Bo'
'Mao, Jiang-Gao'
'Song, You'
'Xiong, Ren-Gen'

_publ_section_title
;
 Narrow Band Gap Observed in a Molecular Ferroelastic: Ferrocenium
 Tetrachloroferrate.
;
_journal_name_full 'Journal of the American Chemical Society'
_journal_paper_doi 10.1021/jacs.9b13446
_journal_year 2020
_chemical_formula_moiety 'C10 H10 Fe, Cl4 Ga'
_chemical_formula_sum 'C10 H10 Cl4 Fe Ga'
_chemical_formula_weight 397.55
_space_group_crystal_system orthorhombic
_space_group_IT_number 62
_space_group_name_Hall '-P 2ac 2n'
_space_group_name_H-M_alt 'P n m a'
_atom_sites_solution_hydrogens difmap
_audit_creation_method SHELXL-2014/7
_cell_angle_alpha 90
_cell_angle_beta 90
_cell_angle_gamma 90
_cell_formula_units_Z 4
_cell_length_a 13.902(2)
_cell_length_b 8.7619(14)
_cell_length_c 11.9720(14)
_cell_measurement_reflns_used 1451
_cell_measurement_temperature 293(2)
_cell_measurement_theta_max 28.7020
_cell_measurement_theta_min 2.8610
_cell_volume 1458.3(4)
_computing_cell_refinement 'CrysAlisPro 1.171.39.46 (Rigaku OD, 2018)'
_computing_data_collection 'CrysAlisPro 1.171.39.46 (Rigaku OD, 2018)'
_computing_data_reduction 'CrysAlisPro 1.171.39.46 (Rigaku OD, 2018)'
_computing_molecular_graphics 'DIAMOND (Brandenburg & Putz, 2005)'
_computing_publication_material 'SHELXL-2014/7 (Sheldrick, 2014)'
_computing_structure_refinement 'SHELXL-2014/7 (Sheldrick, 2014)'
_computing_structure_solution 'SHELXL-2014/7 (Sheldrick, 2014)'
_diffrn_ambient_temperature 293(2)
_diffrn_measured_fraction_theta_full 0.999
_diffrn_measured_fraction_theta_max 0.995
_diffrn_measurement_device_type 'XtaLAB Synergy R, DW system, HyPix'
_diffrn_measurement_method 'four-circle diffractometer'
_diffrn_radiation_type MoK\a
_diffrn_radiation_wavelength 0.71073
_diffrn_reflns_av_R_equivalents 0.1535
_diffrn_reflns_av_unetI/netI 0.1077
_diffrn_reflns_Laue_measured_fraction_full 0.999
_diffrn_reflns_Laue_measured_fraction_max 0.995
_diffrn_reflns_limit_h_max 16
_diffrn_reflns_limit_h_min -17
_diffrn_reflns_limit_k_max 11
_diffrn_reflns_limit_k_min -8
_diffrn_reflns_limit_l_max 15
_diffrn_reflns_limit_l_min -12
_diffrn_reflns_number 7613
_diffrn_reflns_point_group_measured_fraction_full 0.999
_diffrn_reflns_point_group_measured_fraction_max 0.995
_diffrn_reflns_theta_full 25.242
_diffrn_reflns_theta_max 26.994
_diffrn_reflns_theta_min 2.881
_diffrn_source 'Rotating-anode X-ray tube'
_exptl_absorpt_coefficient_mu 3.545
_exptl_absorpt_correction_T_max 0.497
_exptl_absorpt_correction_T_min 0.492
_exptl_absorpt_correction_type multi-scan
_exptl_absorpt_process_details 'CrysAlisPro 1.171.39.46 (Rigaku OD, 2018)'
_exptl_crystal_colour black
_exptl_crystal_density_diffrn 1.811
_exptl_crystal_description block
_exptl_crystal_F_000 780
_exptl_crystal_size_max 0.200
_exptl_crystal_size_mid 0.200
_exptl_crystal_size_min 0.200
_refine_diff_density_max 0.541
_refine_diff_density_min -0.445
_refine_diff_density_rms 0.101
_refine_ls_extinction_method none
_refine_ls_goodness_of_fit_ref 1.012
_refine_ls_hydrogen_treatment constr
_refine_ls_matrix_type full
_refine_ls_number_parameters 82
_refine_ls_number_reflns 1685
_refine_ls_number_restraints 66
_refine_ls_restrained_S_all 1.114
_refine_ls_R_factor_all 0.1431
_refine_ls_R_factor_gt 0.0578
_refine_ls_shift/su_max 0.001
_refine_ls_shift/su_mean 0.000
_refine_ls_structure_factor_coef Fsqd
_refine_ls_weighting_details 'w=1/[\s^2^(Fo^2^)+(0.0585P)^2^] where P=(Fo^2^+2Fc^2^)/3'
_refine_ls_weighting_scheme calc
_refine_ls_wR_factor_gt 0.1213
_refine_ls_wR_factor_ref 0.1474
_reflns_Friedel_coverage 0.000
_reflns_number_gt 819
_reflns_number_total 1685
_reflns_threshold_expression 'I > 2\s(I)'
_cod_data_source_file ja9b13446_si_004.cif
_cod_data_source_block pnma
_cod_database_code 4134072
_shelx_shelxl_version_number 2014/7
_shelx_space_group_comment
;
The symmetry employed for this shelxl refinement is uniquely defined
by the following loop, which should always be used as a source of
symmetry information in preference to the above space-group names.
They are only intended as comments.
;
_shelx_estimated_absorpt_t_min 0.537
_shelx_estimated_absorpt_t_max 0.537

loop_
_space_group_symop_operation_xyz
'x, y, z'
'-x+1/2, -y, z+1/2'
'-x, y+1/2, -z'
'x+1/2, -y+1/2, -z+1/2'
'-x, -y, -z'
'x-1/2, y, -z-1/2'
'x, -y-1/2, z'
'-x-1/2, y-1/2, z-1/2'

loop_
_atom_site_label
_atom_site_type_symbol
_atom_site_fract_x
_atom_site_fract_y
_atom_site_fract_z
_atom_site_U_iso_or_equiv
_atom_site_adp_type
_atom_site_occupancy
_atom_site_site_symmetry_order
_atom_site_calc_flag
_atom_site_refinement_flags_posn
_atom_site_refinement_flags_adp
_atom_site_refinement_flags_occupancy
Ga1 Ga 0.29241(7) 0.2500 0.71414(7) 0.0645(3) Uani 1 2 d S TU P
Fe1 Fe 0.99032(9) 0.2500 0.24997(6) 0.0508(3) Uani 1 2 d S TU P
Cl1 Cl 0.24741(17) 0.0500(2) 0.62350(19) 0.1183(7) Uani 1 1 d . U .
Cl2 Cl 0.4469(2) 0.2500 0.7287(2) 0.1050(9) Uani 1 2 d S TU P
Cl3 Cl 0.2307(2) 0.2500 0.8778(2) 0.1206(11) Uani 1 2 d S TU P
C1 C 1.0863(6) 0.1685(7) 0.3674(4) 0.093(2) Uani 1 1 d . U .
H1A H 1.1404 0.1036 0.3526 0.112 Uiso 1 1 d R U .
C2 C 0.9943(6) 0.1230(7) 0.3938(4) 0.0894(19) Uani 1 1 d . U .
H2A H 0.9731 0.0191 0.4006 0.107 Uiso 1 1 d R U .
C3 C 0.9395(8) 0.2500 0.4103(6) 0.094(3) Uani 1 2 d S TU P
H3A H 0.8728 0.2500 0.4308 0.113 Uiso 1 2 d R U P
C4 C 1.0225(6) 0.1697(7) 0.0937(4) 0.096(2) Uani 1 1 d . U .
H4A H 1.0753 0.1044 0.0740 0.115 Uiso 1 1 d R U .
C5 C 0.9337(6) 0.1269(8) 0.1216(4) 0.096(2) Uani 1 1 d . U .
H5A H 0.9129 0.0227 0.1276 0.116 Uiso 1 1 d R U .
C6 C 0.8785(9) 0.2500 0.1393(8) 0.113(3) Uani 1 2 d S TU P
H6A H 0.8112 0.2500 0.1572 0.135 Uiso 1 2 d R U P

loop_
_atom_site_aniso_label
_atom_site_aniso_U_11
_atom_site_aniso_U_22
_atom_site_aniso_U_33
_atom_site_aniso_U_23
_atom_site_aniso_U_13
_atom_site_aniso_U_12
Ga1 0.0596(6) 0.0594(5) 0.0745(5) 0.000 0.0020(4) 0.000
Fe1 0.0589(7) 0.0529(5) 0.0406(4) 0.000 -0.0016(5) 0.000
Cl1 0.1039(17) 0.1052(13) 0.1458(15) -0.0477(10) -0.0061(12) -0.0179(11)
Cl2 0.0604(18) 0.0853(15) 0.169(2) 0.000 -0.0075(16) 0.000
Cl3 0.119(3) 0.165(3) 0.0778(14) 0.000 0.0134(13) 0.000
C1 0.090(4) 0.111(4) 0.078(3) 0.007(3) -0.017(3) 0.028(3)
C2 0.106(4) 0.094(4) 0.069(3) 0.028(2) -0.014(3) -0.011(4)
C3 0.098(5) 0.112(5) 0.073(4) 0.000 0.017(4) 0.000
C4 0.104(4) 0.126(4) 0.058(2) -0.020(2) 0.002(3) 0.043(3)
C5 0.121(5) 0.089(4) 0.079(3) -0.010(3) -0.026(3) -0.027(3)
C6 0.101(6) 0.134(6) 0.103(5) 0.000 -0.011(4) 0.000

loop_
_atom_type_symbol
_atom_type_description
_atom_type_scat_dispersion_real
_atom_type_scat_dispersion_imag
_atom_type_scat_source
C C 0.0033 0.0016 'International Tables Vol C Tables 4.2.6.8 and 6.1.1.4'
H H 0.0000 0.0000 'International Tables Vol C Tables 4.2.6.8 and 6.1.1.4'
Cl Cl 0.1484 0.1585 'International Tables Vol C Tables 4.2.6.8 and 6.1.1.4'
Fe Fe 0.3463 0.8444 'International Tables Vol C Tables 4.2.6.8 and 6.1.1.4'
Ga Ga 0.2307 1.6083 'International Tables Vol C Tables 4.2.6.8 and 6.1.1.4'

loop_
_geom_angle_atom_site_label_1
_geom_angle_atom_site_label_2
_geom_angle_atom_site_label_3
_geom_angle
_geom_angle_site_symmetry_1
_geom_angle_site_symmetry_3
Cl3 Ga1 Cl1 110.18(8) . .
Cl3 Ga1 Cl1 110.18(8) . 7_565
Cl1 Ga1 Cl1 108.87(13) . 7_565
Cl3 Ga1 Cl2 109.02(12) . .
Cl1 Ga1 Cl2 109.28(8) . .
Cl1 Ga1 Cl2 109.28(8) 7_565 .
C5 Fe1 C5 64.0(4) . 7_565
C5 Fe1 C4 65.0(2) . 7_565
C5 Fe1 C4 38.1(3) 7_565 7_565
C5 Fe1 C4 38.1(3) . .
C5 Fe1 C4 65.0(2) 7_565 .
C4 Fe1 C4 40.2(3) 7_565 .
C5 Fe1 C3 125.1(3) . .
C5 Fe1 C3 125.1(3) 7_565 .
C4 Fe1 C3 158.9(2) 7_565 .
C4 Fe1 C3 158.9(2) . .
C5 Fe1 C6 38.4(3) . .
C5 Fe1 C6 38.4(3) 7_565 .
C4 Fe1 C6 64.8(4) 7_565 .
C4 Fe1 C6 64.8(4) . .
C3 Fe1 C6 110.3(4) . .
C5 Fe1 C2 110.9(3) . .
C5 Fe1 C2 158.7(3) 7_565 .
C4 Fe1 C2 161.3(3) 7_565 .
C4 Fe1 C2 125.1(2) . .
C3 Fe1 C2 38.9(2) . .
C6 Fe1 C2 124.4(3) . .
C5 Fe1 C2 158.7(3) . 7_565
C5 Fe1 C2 110.9(3) 7_565 7_565
C4 Fe1 C2 125.1(2) 7_565 7_565
C4 Fe1 C2 161.3(3) . 7_565
C3 Fe1 C2 38.9(2) . 7_565
C6 Fe1 C2 124.4(3) . 7_565
C2 Fe1 C2 65.7(3) . 7_565
C5 Fe1 C1 161.2(3) . 7_565
C5 Fe1 C1 125.5(3) 7_565 7_565
C4 Fe1 C1 111.2(3) 7_565 7_565
C4 Fe1 C1 126.8(3) . 7_565
C3 Fe1 C1 65.4(3) . 7_565
C6 Fe1 C1 158.9(2) . 7_565
C2 Fe1 C1 66.3(2) . 7_565
C2 Fe1 C1 39.1(3) 7_565 7_565
C5 Fe1 C1 125.5(3) . .
C5 Fe1 C1 161.2(3) 7_565 .
C4 Fe1 C1 126.8(3) 7_565 .
C4 Fe1 C1 111.2(3) . .
C3 Fe1 C1 65.4(3) . .
C6 Fe1 C1 158.9(2) . .
C2 Fe1 C1 39.1(3) . .
C2 Fe1 C1 66.3(2) 7_565 .
C1 Fe1 C1 40.4(3) 7_565 .
C2 C1 C1 106.8(4) . 7_565
C2 C1 Fe1 69.9(4) . .
C1 C1 Fe1 69.78(17) 7_565 .
C3 C2 C1 108.4(7) . .
C3 C2 Fe1 70.3(4) . .
C1 C2 Fe1 71.0(3) . .
C2 C3 C2 109.5(10) 7_565 .
C2 C3 Fe1 70.8(4) 7_565 .
C2 C3 Fe1 70.8(4) . .
C5 C4 C4 106.4(4) . 7_565
C5 C4 Fe1 70.5(3) . .
C4 C4 Fe1 69.91(16) 7_565 .
C4 C5 C6 110.0(8) . .
C4 C5 Fe1 71.4(4) . .
C6 C5 Fe1 71.1(5) . .
C5 C6 C5 107.2(11) . 7_565
C5 C6 Fe1 70.6(6) . .
C5 C6 Fe1 70.6(6) 7_565 .

loop_
_geom_bond_atom_site_label_1
_geom_bond_atom_site_label_2
_geom_bond_distance
_geom_bond_site_symmetry_2
Ga1 Cl3 2.139(3) .
Ga1 Cl1 2.1537(19) .
Ga1 Cl1 2.1537(19) 7_565
Ga1 Cl2 2.155(3) .
Fe1 C5 2.037(6) .
Fe1 C5 2.037(6) 7_565
Fe1 C4 2.048(5) 7_565
Fe1 C4 2.048(5) .
Fe1 C3 2.045(8) .
Fe1 C6 2.043(11) .
Fe1 C2 2.051(5) .
Fe1 C2 2.051(5) 7_565
Fe1 C1 2.065(6) 7_565
Fe1 C1 2.065(6) .
C1 C2 1.376(10) .
C1 C1 1.428(12) 7_565
C2 C3 1.362(9) .
C3 C2 1.362(9) 7_565
C4 C5 1.333(10) .
C4 C4 1.407(12) 7_565
C5 C6 1.340(10) .
C6 C5 1.340(10) 7_565

loop_
_geom_torsion_atom_site_label_1
_geom_torsion_atom_site_label_2
_geom_torsion_atom_site_label_3
_geom_torsion_atom_site_label_4
_geom_torsion
_geom_torsion_site_symmetry_1
_geom_torsion_site_symmetry_4
C1 C1 C2 C3 -0.4(5) 7_565 .
Fe1 C1 C2 C3 -60.7(5) . .
C1 C1 C2 Fe1 60.31(15) 7_565 .
C1 C2 C3 C2 0.6(9) . 7_565
Fe1 C2 C3 C2 -60.5(6) . 7_565
C1 C2 C3 Fe1 61.1(4) . .
C4 C4 C5 C6 -0.2(6) 7_565 .
Fe1 C4 C5 C6 60.9(6) . .
C4 C4 C5 Fe1 -61.07(16) 7_565 .
C4 C5 C6 C5 0.3(10) . 7_565
Fe1 C5 C6 C5 61.4(7) . 7_565
C4 C5 C6 Fe1 -61.1(5) . .
